data_7215874
loop_
_publ_author_name
'Kumar, Vinod'
'Singh, Vikram'
'Gupta, Ajit N.'
'Manar, Krishna K.'
'Drew, Michael. G. B.'
'Singh, Nanhai'

_publ_section_title
;
 Influence of ligand environments on the structures and luminescence
 properties of homoleptic cadmium(ii) pyridyl functionalized
 dithiocarbamates
;
_journal_issue 29
_journal_name_full CrystEngComm
_journal_page_first 6765
_journal_paper_doi 10.1039/c4ce00510d
_journal_volume 16
_journal_year 2014
_chemical_formula_sum 'C70 H70 Cd2 N14 O2 S8'
_chemical_formula_weight 1620.68
_chemical_name_systematic
;
 ?
;
_space_group_IT_number 2
_symmetry_cell_setting triclinic
_symmetry_space_group_name_Hall '-P 1'
_symmetry_space_group_name_H-M 'P -1'
_atom_sites_solution_hydrogens geom
_atom_sites_solution_primary direct
_atom_sites_solution_secondary difmap
_audit_creation_method SHELXL-97
_cell_angle_alpha 109.130(16)
_cell_angle_beta 96.998(12)
_cell_angle_gamma 107.782(15)
_cell_formula_units_Z 1
_cell_length_a 12.3203(18)
_cell_length_b 12.758(2)
_cell_length_c 13.4692(19)
_cell_measurement_reflns_used 14268
_cell_measurement_temperature 293(2)
_cell_measurement_theta_max 27.50
_cell_measurement_theta_min 3.10
_cell_volume 1845.8(6)
_computing_cell_refinement 'Crysalis, Oxford Diffraction'
_computing_data_collection 'Crysalis, Oxford Diffraction'
_computing_data_reduction 'Crysalis, Oxford Diffraction'
_computing_molecular_graphics PLATON(Spek,2004)
_computing_structure_refinement 'SHELXL-97 (Sheldrick, 1997)'
_computing_structure_solution 'SHELXS-97 (Sheldrick, 1997)'
_diffrn_ambient_temperature 293(2)
_diffrn_measured_fraction_theta_full 0.953
_diffrn_measured_fraction_theta_max 0.953
_diffrn_measurement_device 'Oxford Diffaction X-Calibur System'
_diffrn_measurement_method '321 frames, counting time 10 s.'
_diffrn_radiation_monochromator graphite
_diffrn_radiation_source 'fine-focus sealed tube'
_diffrn_radiation_type MoK\a
_diffrn_radiation_wavelength 0.71073
_diffrn_reflns_av_R_equivalents 0.0344
_diffrn_reflns_av_sigmaI/netI 0.0703
_diffrn_reflns_limit_h_max 16
_diffrn_reflns_limit_h_min -9
_diffrn_reflns_limit_k_max 15
_diffrn_reflns_limit_k_min -15
_diffrn_reflns_limit_l_max 17
_diffrn_reflns_limit_l_min -17
_diffrn_reflns_number 14268
_diffrn_reflns_theta_full 27.50
_diffrn_reflns_theta_max 27.50
_diffrn_reflns_theta_min 3.10
_diffrn_standards_decay_% n/a
_diffrn_standards_interval_count n/a
_diffrn_standards_interval_time n/a
_diffrn_standards_number n/a
_exptl_absorpt_coefficient_mu 0.856
_exptl_absorpt_correction_T_max 1.000
_exptl_absorpt_correction_T_min 0.915
_exptl_absorpt_correction_type empirical
_exptl_absorpt_process_details 'ABSPACK, Oxford Diffraction Ltd'
_exptl_crystal_colour black
_exptl_crystal_density_diffrn 1.458
_exptl_crystal_density_method 'not measured'
_exptl_crystal_description needle
_exptl_crystal_F_000 828
_exptl_crystal_size_max 0.24
_exptl_crystal_size_mid 0.07
_exptl_crystal_size_min 0.07
_refine_diff_density_max 1.119
_refine_diff_density_min -0.576
_refine_diff_density_rms 0.086
_refine_ls_extinction_method none
_refine_ls_goodness_of_fit_ref 0.998
_refine_ls_hydrogen_treatment constr
_refine_ls_matrix_type full
_refine_ls_number_parameters 433
_refine_ls_number_reflns 8081
_refine_ls_number_restraints 6
_refine_ls_restrained_S_all 0.997
_refine_ls_R_factor_all 0.1033
_refine_ls_R_factor_gt 0.0576
_refine_ls_shift/su_max 0.001
_refine_ls_shift/su_mean 0.000
_refine_ls_structure_factor_coef Fsqd
_refine_ls_weighting_details 'calc w=1/[\s^2^(Fo^2^)+(0.0820P)^2^+0.0000P] where P=(Fo^2^+2Fc^2^)/3'
_refine_ls_weighting_scheme calc
_refine_ls_wR_factor_gt 0.1452
_refine_ls_wR_factor_ref 0.1672
_reflns_number_gt 5000
_reflns_number_total 8081
_reflns_threshold_expression >2sigma(I)
_cod_data_source_file c4ce00510d2.cif
_cod_data_source_block 5
_cod_depositor_comments 'Adding full bibliography for 7215870--7215875.cif.'
_cod_original_cell_volume 1845.7(5)
_cod_original_sg_symbol_H-M P-1
_cod_database_code 7215874

loop_
_symmetry_equiv_pos_as_xyz
'x, y, z'
'-x, -y, -z'

loop_
_atom_site_label
_atom_site_type_symbol
_atom_site_fract_x
_atom_site_fract_y
_atom_site_fract_z
_atom_site_U_iso_or_equiv
_atom_site_adp_type
_atom_site_occupancy
_atom_site_symmetry_multiplicity
_atom_site_calc_flag
_atom_site_refinement_flags
Cd1 Cd 0.50604(4) 0.20755(3) 0.77838(3) 0.05906(17) Uani 1 1 d .
S11 S 0.37347(13) 0.31316(12) 0.86432(10) 0.0590(4) Uani 1 1 d .
C12 C 0.4524(4) 0.3374(4) 0.9897(3) 0.0471(11) Uani 1 1 d .
S13 S 0.57369(13) 0.29639(12) 0.99618(10) 0.0611(4) Uani 1 1 d .
N14 N 0.4184(4) 0.3833(3) 1.0797(3) 0.0481(10) Uani 1 1 d .
S41 S 0.47178(13) 0.19751(14) 0.57794(11) 0.0671(4) Uani 1 1 d .
C42 C 0.6218(4) 0.2646(4) 0.6073(4) 0.0484(12) Uani 1 1 d .
S43 S 0.70434(13) 0.28164(12) 0.72896(10) 0.0628(4) Uani 1 1 d .
N44 N 0.6756(4) 0.3044(3) 0.5382(3) 0.0521(10) Uani 1 1 d .
C21 C 0.3192(5) 0.4229(4) 1.0765(4) 0.0621(15) Uani 1 1 d .
H21A H 0.3091 0.4428 1.0133 0.075 Uiso 1 1 calc R
H21B H 0.3385 0.4953 1.1401 0.075 Uiso 1 1 calc R
C22 C 0.2033(5) 0.3334(4) 1.0728(4) 0.0563(13) Uani 1 1 d .
C23 C 0.1492(6) 0.2218(5) 0.9909(5) 0.0754(18) Uani 1 1 d .
H23 H 0.1857 0.1973 0.9359 0.090 Uiso 1 1 calc R
C24 C 0.0412(6) 0.1461(6) 0.9899(5) 0.086(2) Uani 1 1 d .
H24 H 0.0032 0.0709 0.9348 0.104 Uiso 1 1 calc R
C25 C -0.0077(6) 0.1871(7) 1.0746(6) 0.092(2) Uani 1 1 d .
H25 H -0.0809 0.1370 1.0741 0.111 Uiso 1 1 calc R
N26 N 0.0417(5) 0.2922(5) 1.1563(4) 0.0903(17) Uani 1 1 d .
C27 C 0.1439(6) 0.3617(5) 1.1526(5) 0.0766(18) Uani 1 1 d .
H27 H 0.1794 0.4365 1.2086 0.092 Uiso 1 1 calc R
C31 C 0.4849(5) 0.4119(5) 1.1897(4) 0.0639(15) Uani 1 1 d .
H31A H 0.5190 0.4979 1.2278 0.077 Uiso 1 1 calc R
H31B H 0.5490 0.3829 1.1843 0.077 Uiso 1 1 calc R
C32 C 0.4114(5) 0.3591(4) 1.2542(4) 0.0604(14) Uani 1 1 d .
C33 C 0.3896(6) 0.4189(5) 1.3473(4) 0.0743(17) Uani 1 1 d .
H33 H 0.4179 0.5017 1.3815 0.089 Uiso 1 1 calc R
N34 N 0.3201(5) 0.3422(5) 1.3853(4) 0.0850(16) Uani 1 1 d .
H34 H 0.2951 0.3622 1.4430 0.102 Uiso 1 1 calc R
C35 C 0.2972(6) 0.2257(6) 1.3141(5) 0.0735(17) Uani 1 1 d .
C36 C 0.2378(6) 0.1214(7) 1.3226(6) 0.093(2) Uani 1 1 d .
H36 H 0.2032 0.1196 1.3800 0.112 Uiso 1 1 calc R
C37 C 0.2314(7) 0.0172(8) 1.2409(7) 0.111(3) Uani 1 1 d .
H37 H 0.1904 -0.0565 1.2425 0.133 Uiso 1 1 calc R
C38 C 0.2867(7) 0.0224(6) 1.1553(6) 0.100(2) Uani 1 1 d .
H38 H 0.2815 -0.0479 1.1012 0.120 Uiso 1 1 calc R
C39 C 0.3472(5) 0.1289(5) 1.1515(5) 0.0741(16) Uani 1 1 d .
H39 H 0.3837 0.1314 1.0954 0.089 Uiso 1 1 calc R
C40 C 0.3546(5) 0.2343(5) 1.2314(4) 0.0587(13) Uani 1 1 d .
C51 C 0.6087(5) 0.2964(4) 0.4361(4) 0.0568(13) Uani 1 1 d .
H51A H 0.6425 0.3711 0.4272 0.068 Uiso 1 1 calc R
H51B H 0.5283 0.2857 0.4407 0.068 Uiso 1 1 calc R
C52 C 0.6075(5) 0.1955(4) 0.3375(4) 0.0495(12) Uani 1 1 d .
C53 C 0.6505(5) 0.2194(4) 0.2531(4) 0.0586(13) Uani 1 1 d .
H53 H 0.6790 0.2973 0.2566 0.070 Uiso 1 1 calc R
C54 C 0.6505(5) 0.1268(5) 0.1645(4) 0.0653(15) Uani 1 1 d .
H54 H 0.6777 0.1415 0.1071 0.078 Uiso 1 1 calc R
C55 C 0.6098(5) 0.0124(4) 0.1615(4) 0.0641(15) Uani 1 1 d .
H55 H 0.6135 -0.0491 0.1030 0.077 Uiso 1 1 calc R
N56 N 0.5652(4) -0.0133(3) 0.2397(3) 0.0538(10) Uani 1 1 d .
C57 C 0.5651(4) 0.0770(4) 0.3266(4) 0.0506(12) Uani 1 1 d .
H57 H 0.5353 0.0593 0.3818 0.061 Uiso 1 1 calc R
C61 C 0.8043(5) 0.3681(5) 0.5631(4) 0.0700(17) Uani 1 1 d .
H61A H 0.8403 0.3710 0.6326 0.084 Uiso 1 1 calc R
H61B H 0.8199 0.4495 0.5692 0.084 Uiso 1 1 calc R
C62 C 0.8592(5) 0.3110(5) 0.4795(4) 0.0662(15) Uani 1 1 d .
C63 C 0.9108(6) 0.3583(6) 0.4124(4) 0.083(2) Uani 1 1 d .
H63 H 0.9200 0.4341 0.4142 0.100 Uiso 1 1 calc R
N64 N 0.9468(4) 0.2805(5) 0.3427(4) 0.0894(18) Uani 1 1 d .
H64 H 0.9825 0.2932 0.2943 0.107 Uiso 1 1 calc R
C65 C 0.9166(6) 0.1766(7) 0.3624(5) 0.0826(19) Uani 1 1 d .
C66 C 0.9264(7) 0.0669(8) 0.3086(6) 0.103(2) Uani 1 1 d .
H66 H 0.9622 0.0565 0.2510 0.123 Uiso 1 1 calc R
C67 C 0.8833(9) -0.0240(8) 0.3412(7) 0.126(3) Uani 1 1 d .
H67 H 0.8912 -0.0967 0.3075 0.151 Uiso 1 1 calc RD
C68 C 0.8259(7) -0.0075(7) 0.4275(6) 0.103(2) Uani 1 1 d .
H68 H 0.7944 -0.0709 0.4483 0.124 Uiso 1 1 calc R
C69 C 0.8160(6) 0.0988(6) 0.4804(5) 0.0819(18) Uani 1 1 d .
H69 H 0.7805 0.1080 0.5382 0.098 Uiso 1 1 calc R
C70 C 0.8588(5) 0.1945(6) 0.4484(4) 0.0691(15) Uani 1 1 d .
C1 C 0.8384(13) 0.6533(14) 0.3920(11) 0.193(5) Uani 1 1 d .
H1 H 0.8673 0.7342 0.4355 0.232 Uiso 1 1 calc R
C2 C 0.8489(11) 0.4964(8) 0.2146(11) 0.258(9) Uani 1 1 d .
H2A H 0.8832 0.4532 0.2467 0.386 Uiso 1 1 calc R
H2B H 0.8784 0.4994 0.1524 0.386 Uiso 1 1 calc R
H2C H 0.7650 0.4568 0.1927 0.386 Uiso 1 1 calc R
N3 N 0.8793(8) 0.6157(12) 0.2924(8) 0.177(4) Uani 1 1 d U
O4 O 0.7715(8) 0.5874(9) 0.4201(6) 0.203(4) Uani 1 1 d .
C5 C 0.9652(10) 0.7131(11) 0.2635(11) 0.207(6) Uani 1 1 d .
H5A H 1.0367 0.7551 0.3198 0.311 Uiso 1 1 calc R
H5B H 0.9292 0.7682 0.2568 0.311 Uiso 1 1 calc RD
H5C H 0.9825 0.6759 0.1961 0.311 Uiso 1 1 calc R

loop_
_atom_site_aniso_label
_atom_site_aniso_U_11
_atom_site_aniso_U_22
_atom_site_aniso_U_33
_atom_site_aniso_U_23
_atom_site_aniso_U_13
_atom_site_aniso_U_12
Cd1 0.0793(3) 0.0534(2) 0.0509(2) 0.01927(17) 0.0409(2) 0.0243(2)
S11 0.0767(10) 0.0692(8) 0.0462(7) 0.0264(6) 0.0347(7) 0.0350(7)
C12 0.062(3) 0.037(2) 0.045(3) 0.0163(19) 0.030(2) 0.015(2)
S13 0.0690(9) 0.0683(8) 0.0495(7) 0.0190(6) 0.0266(7) 0.0294(7)
N14 0.059(3) 0.047(2) 0.041(2) 0.0142(16) 0.0277(19) 0.0192(19)
S41 0.0607(9) 0.0910(10) 0.0515(8) 0.0300(7) 0.0288(7) 0.0220(8)
C42 0.058(3) 0.042(2) 0.046(3) 0.0101(19) 0.030(2) 0.020(2)
S43 0.0642(9) 0.0794(9) 0.0464(7) 0.0230(6) 0.0279(7) 0.0244(7)
N44 0.065(3) 0.050(2) 0.043(2) 0.0151(17) 0.030(2) 0.019(2)
C21 0.087(4) 0.052(3) 0.059(3) 0.022(2) 0.045(3) 0.029(3)
C22 0.076(4) 0.060(3) 0.046(3) 0.022(2) 0.035(3) 0.032(3)
C23 0.088(5) 0.076(4) 0.065(4) 0.025(3) 0.049(3) 0.024(3)
C24 0.086(5) 0.084(4) 0.071(4) 0.020(3) 0.035(4) 0.013(4)
C25 0.068(5) 0.114(6) 0.098(5) 0.046(5) 0.045(4) 0.022(4)
N26 0.083(4) 0.109(4) 0.076(4) 0.029(3) 0.049(3) 0.027(3)
C27 0.086(5) 0.079(4) 0.068(4) 0.023(3) 0.049(3) 0.030(3)
C31 0.075(4) 0.062(3) 0.045(3) 0.015(2) 0.028(3) 0.013(3)
C32 0.082(4) 0.059(3) 0.045(3) 0.022(2) 0.030(3) 0.025(3)
C33 0.107(5) 0.078(4) 0.050(3) 0.025(3) 0.041(3) 0.042(3)
N34 0.107(4) 0.125(5) 0.059(3) 0.051(3) 0.053(3) 0.061(4)
C35 0.074(4) 0.094(4) 0.068(4) 0.053(4) 0.027(3) 0.025(3)
C36 0.085(5) 0.123(6) 0.087(5) 0.064(5) 0.027(4) 0.029(5)
C37 0.088(6) 0.105(6) 0.126(7) 0.070(6) -0.001(5) -0.001(5)
C38 0.097(6) 0.082(5) 0.096(5) 0.023(4) 0.015(4) 0.014(4)
C39 0.068(4) 0.073(4) 0.064(4) 0.021(3) 0.012(3) 0.012(3)
C40 0.054(3) 0.073(3) 0.050(3) 0.025(3) 0.019(2) 0.022(3)
C51 0.075(4) 0.052(3) 0.052(3) 0.020(2) 0.033(3) 0.028(3)
C52 0.058(3) 0.056(3) 0.042(3) 0.022(2) 0.023(2) 0.025(2)
C53 0.074(4) 0.057(3) 0.051(3) 0.023(2) 0.029(3) 0.023(3)
C54 0.085(4) 0.072(3) 0.042(3) 0.023(2) 0.034(3) 0.024(3)
C55 0.089(4) 0.052(3) 0.046(3) 0.013(2) 0.037(3) 0.019(3)
N56 0.064(3) 0.056(2) 0.044(2) 0.0178(18) 0.030(2) 0.021(2)
C57 0.063(3) 0.053(3) 0.040(3) 0.020(2) 0.027(2) 0.020(2)
C61 0.074(4) 0.059(3) 0.054(3) 0.010(2) 0.034(3) 0.000(3)
C62 0.059(4) 0.072(4) 0.046(3) 0.008(2) 0.024(3) 0.007(3)
C63 0.077(4) 0.085(4) 0.055(3) 0.011(3) 0.033(3) -0.002(3)
N64 0.068(4) 0.115(4) 0.061(3) 0.017(3) 0.040(3) 0.010(3)
C65 0.059(4) 0.121(5) 0.053(3) 0.012(4) 0.019(3) 0.034(4)
C66 0.093(6) 0.136(7) 0.082(5) 0.020(5) 0.038(4) 0.064(5)
C67 0.149(9) 0.129(7) 0.120(7) 0.032(6) 0.034(6) 0.094(7)
C68 0.111(7) 0.104(6) 0.104(6) 0.035(5) 0.031(5) 0.055(5)
C69 0.095(5) 0.092(4) 0.067(4) 0.029(3) 0.033(4) 0.042(4)
C70 0.056(4) 0.097(4) 0.052(3) 0.025(3) 0.022(3) 0.025(3)
C1 0.205(15) 0.238(16) 0.152(11) 0.086(11) 0.063(11) 0.084(12)
C2 0.201(13) 0.083(6) 0.303(16) -0.049(8) -0.145(12) 0.019(7)
N3 0.112(7) 0.321(14) 0.158(8) 0.155(9) 0.060(6) 0.083(8)
O4 0.209(9) 0.274(10) 0.148(6) 0.114(7) 0.110(6) 0.060(7)
C5 0.136(9) 0.251(14) 0.348(18) 0.244(15) 0.096(11) 0.070(9)

loop_
_atom_type_symbol
_atom_type_description
_atom_type_scat_dispersion_real
_atom_type_scat_dispersion_imag
_atom_type_scat_source
C C 0.0033 0.0016 'International Tables Vol C Tables 4.2.6.8 and 6.1.1.4'
H H 0.0000 0.0000 'International Tables Vol C Tables 4.2.6.8 and 6.1.1.4'
N N 0.0061 0.0033 'International Tables Vol C Tables 4.2.6.8 and 6.1.1.4'
S S 0.1246 0.1234 'International Tables Vol C Tables 4.2.6.8 and 6.1.1.4'
Cd Cd -0.8075 1.2024 'International Tables Vol C Tables 4.2.6.8 and 6.1.1.4'
O O 0.0106 0.0060 'International Tables Vol C Tables 4.2.6.8 and 6.1.1.4'

loop_
_geom_angle_atom_site_label_1
_geom_angle_atom_site_label_2
_geom_angle_atom_site_label_3
_geom_angle
_geom_angle_site_symmetry_1
_geom_angle_site_symmetry_3
N56 Cd1 S11 109.34(10) 2_656 .
N56 Cd1 S43 117.07(11) 2_656 .
S11 Cd1 S43 133.29(5) . .
N56 Cd1 S41 104.57(10) 2_656 .
S11 Cd1 S41 104.85(5) . .
S43 Cd1 S41 69.05(5) . .
N56 Cd1 S13 94.77(10) 2_656 .
S11 Cd1 S13 68.58(5) . .
S43 Cd1 S13 101.59(5) . .
S41 Cd1 S13 160.65(5) . .
C12 S11 Cd1 88.36(16) . .
N14 C12 S11 120.8(4) . .
N14 C12 S13 120.8(4) . .
S11 C12 S13 118.4(2) . .
C12 S13 Cd1 84.42(15) . .
C12 N14 C21 121.6(4) . .
C12 N14 C31 123.6(4) . .
C21 N14 C31 114.4(4) . .
C42 S41 Cd1 85.27(16) . .
N44 C42 S41 121.4(4) . .
N44 C42 S43 120.0(4) . .
S41 C42 S43 118.6(2) . .
C42 S43 Cd1 86.43(16) . .
C42 N44 C51 121.8(4) . .
C42 N44 C61 123.0(4) . .
C51 N44 C61 115.0(4) . .
N14 C21 C22 115.2(4) . .
N14 C21 H21A 108.5 . .
C22 C21 H21A 108.5 . .
N14 C21 H21B 108.5 . .
C22 C21 H21B 108.5 . .
H21A C21 H21B 107.5 . .
C23 C22 C27 115.9(5) . .
C23 C22 C21 123.4(4) . .
C27 C22 C21 120.7(5) . .
C22 C23 C24 120.5(5) . .
C22 C23 H23 119.7 . .
C24 C23 H23 119.7 . .
C23 C24 C25 117.0(6) . .
C23 C24 H24 121.5 . .
C25 C24 H24 121.5 . .
N26 C25 C24 124.9(6) . .
N26 C25 H25 117.6 . .
C24 C25 H25 117.6 . .
C27 N26 C25 115.7(5) . .
N26 C27 C22 125.9(6) . .
N26 C27 H27 117.0 . .
C22 C27 H27 117.0 . .
N14 C31 C32 113.2(4) . .
N14 C31 H31A 108.9 . .
C32 C31 H31A 108.9 . .
N14 C31 H31B 108.9 . .
C32 C31 H31B 108.9 . .
H31A C31 H31B 107.7 . .
C33 C32 C40 106.6(4) . .
C33 C32 C31 126.7(5) . .
C40 C32 C31 126.6(4) . .
C32 C33 N34 111.2(5) . .
C32 C33 H33 124.4 . .
N34 C33 H33 124.4 . .
C33 N34 C35 108.0(4) . .
C33 N34 H34 126.0 . .
C35 N34 H34 126.0 . .
C36 C35 N34 128.6(6) . .
C36 C35 C40 124.3(7) . .
N34 C35 C40 107.0(5) . .
C35 C36 C37 116.5(7) . .
C35 C36 H36 121.8 . .
C37 C36 H36 121.8 . .
C36 C37 C38 120.6(7) . .
C36 C37 H37 119.7 . .
C38 C37 H37 119.7 . .
C39 C38 C37 120.7(7) . .
C39 C38 H38 119.7 . .
C37 C38 H38 119.7 . .
C38 C39 C40 120.1(6) . .
C38 C39 H39 120.0 . .
C40 C39 H39 120.0 . .
C39 C40 C35 117.8(5) . .
C39 C40 C32 135.0(5) . .
C35 C40 C32 107.2(5) . .
N44 C51 C52 113.5(4) . .
N44 C51 H51A 108.9 . .
C52 C51 H51A 108.9 . .
N44 C51 H51B 108.9 . .
C52 C51 H51B 108.9 . .
H51A C51 H51B 107.7 . .
C57 C52 C53 117.3(4) . .
C57 C52 C51 122.6(4) . .
C53 C52 C51 120.1(4) . .
C54 C53 C52 119.5(4) . .
C54 C53 H53 120.3 . .
C52 C53 H53 120.3 . .
C53 C54 C55 119.4(4) . .
C53 C54 H54 120.3 . .
C55 C54 H54 120.3 . .
N56 C55 C54 122.3(4) . .
N56 C55 H55 118.9 . .
C54 C55 H55 118.9 . .
C55 N56 C57 118.4(4) . .
C55 N56 Cd1 118.7(3) . 2_656
C57 N56 Cd1 122.9(3) . 2_656
N56 C57 C52 123.0(4) . .
N56 C57 H57 118.5 . .
C52 C57 H57 118.5 . .
N44 C61 C62 113.0(4) . .
N44 C61 H61A 109.0 . .
C62 C61 H61A 109.0 . .
N44 C61 H61B 109.0 . .
C62 C61 H61B 109.0 . .
H61A C61 H61B 107.8 . .
C63 C62 C70 107.0(5) . .
C63 C62 C61 126.3(6) . .
C70 C62 C61 126.6(5) . .
N64 C63 C62 110.9(6) . .
N64 C63 H63 124.5 . .
C62 C63 H63 124.5 . .
C63 N64 C65 108.4(5) . .
C63 N64 H64 125.8 . .
C65 N64 H64 125.8 . .
N64 C65 C66 131.2(6) . .
N64 C65 C70 106.7(6) . .
C66 C65 C70 121.9(7) . .
C67 C66 C65 119.4(7) . .
C67 C66 H66 120.3 . .
C65 C66 H66 120.3 . .
C66 C67 C68 119.5(8) . .
C66 C67 H67 120.3 . .
C68 C67 H67 120.3 . .
C69 C68 C67 121.6(8) . .
C69 C68 H68 119.2 . .
C67 C68 H68 119.2 . .
C68 C69 C70 120.5(6) . .
C68 C69 H69 119.8 . .
C70 C69 H69 119.8 . .
C69 C70 C62 135.8(5) . .
C69 C70 C65 117.1(6) . .
C62 C70 C65 107.0(6) . .
O4 C1 N3 124.3(14) . .
O4 C1 H1 117.9 . .
N3 C1 H1 117.9 . .
N3 C2 H2A 109.5 . .
N3 C2 H2B 109.5 . .
H2A C2 H2B 109.5 . .
N3 C2 H2C 109.5 . .
H2A C2 H2C 109.5 . .
H2B C2 H2C 109.5 . .
C2 N3 C1 127.7(12) . .
C2 N3 C5 113.6(10) . .
C1 N3 C5 118.8(12) . .
N3 C5 H5A 109.5 . .
N3 C5 H5B 109.5 . .
H5A C5 H5B 109.5 . .
N3 C5 H5C 109.5 . .
H5A C5 H5C 109.5 . .
H5B C5 H5C 109.5 . .

loop_
_geom_bond_atom_site_label_1
_geom_bond_atom_site_label_2
_geom_bond_distance
_geom_bond_site_symmetry_2
Cd1 N56 2.279(4) 2_656
Cd1 S11 2.5701(14) .
Cd1 S43 2.5891(14) .
Cd1 S41 2.6354(14) .
Cd1 S13 2.6895(14) .
S11 C12 1.722(5) .
C12 N14 1.341(5) .
C12 S13 1.729(5) .
N14 C21 1.458(7) .
N14 C31 1.472(6) .
S41 C42 1.714(5) .
C42 N44 1.348(5) .
C42 S43 1.730(5) .
N44 C51 1.471(6) .
N44 C61 1.480(7) .
C21 C22 1.514(7) .
C21 H21A 0.9700 .
C21 H21B 0.9700 .
C22 C23 1.378(7) .
C22 C27 1.386(6) .
C23 C24 1.380(8) .
C23 H23 0.9300 .
C24 C25 1.381(8) .
C24 H24 0.9300 .
C25 N26 1.323(8) .
C25 H25 0.9300 .
N26 C27 1.318(7) .
C27 H27 0.9300 .
C31 C32 1.494(6) .
C31 H31A 0.9700 .
C31 H31B 0.9700 .
C32 C33 1.345(7) .
C32 C40 1.437(7) .
C33 N34 1.370(7) .
C33 H33 0.9300 .
N34 C35 1.396(8) .
N34 H34 0.8600 .
C35 C36 1.359(9) .
C35 C40 1.406(7) .
C36 C37 1.393(10) .
C36 H36 0.9300 .
C37 C38 1.419(10) .
C37 H37 0.9300 .
C38 C39 1.356(9) .
C38 H38 0.9300 .
C39 C40 1.388(7) .
C39 H39 0.9300 .
C51 C52 1.512(6) .
C51 H51A 0.9700 .
C51 H51B 0.9700 .
C52 C57 1.390(6) .
C52 C53 1.394(6) .
C53 C54 1.376(7) .
C53 H53 0.9300 .
C54 C55 1.377(7) .
C54 H54 0.9300 .
C55 N56 1.332(5) .
C55 H55 0.9300 .
N56 C57 1.347(5) .
N56 Cd1 2.279(4) 2_656
C57 H57 0.9300 .
C61 C62 1.484(7) .
C61 H61A 0.9700 .
C61 H61B 0.9700 .
C62 C63 1.360(7) .
C62 C70 1.404(8) .
C63 N64 1.351(7) .
C63 H63 0.9300 .
N64 C65 1.386(9) .
N64 H64 0.8600 .
C65 C66 1.399(9) .
C65 C70 1.424(7) .
C66 C67 1.355(11) .
C66 H66 0.9300 .
C67 C68 1.424(10) .
C67 H67 0.9300 .
C68 C69 1.360(9) .
C68 H68 0.9300 .
C69 C70 1.401(8) .
C69 H69 0.9300 .
C1 O4 1.178(14) .
C1 N3 1.475(13) .
C1 H1 0.9300 .
C2 N3 1.438(14) .
C2 H2A 0.9600 .
C2 H2B 0.9600 .
C2 H2C 0.9600 .
N3 C5 1.559(11) .
C5 H5A 0.9600 .
C5 H5B 0.9600 .
C5 H5C 0.9600 .

loop_
_geom_hbond_atom_site_label_D
_geom_hbond_atom_site_label_H
_geom_hbond_atom_site_label_A
_geom_hbond_distance_DH
_geom_hbond_distance_HA
_geom_hbond_distance_DA
_geom_hbond_angle_DHA
_geom_hbond_site_symmetry_A
N34 H34 O4 0.86 2.10 2.958(8) 177.6 2_667
N64 H64 N26 0.86 2.08 2.923(6) 168.4 1_654
